data_1537167
loop_
_publ_author_name
'Kuz'micheva, G.M.'
'Denisov, A.L.'
'Rybakov, V.B.'
'Mukhin, B.V.'
'Smirnov, V.A.'
'Zharikov, E.V.'

_publ_section_title
;
 Characteristic features of isomorphism in Ca Y Al3 O7 melilites,
 containing ions of chromium
;
_journal_name_full 'Zhurnal Neorganicheskoi Khimii'
_journal_page_first 569
_journal_page_last 577
_journal_volume 40
_journal_year 1995
_chemical_formula_sum 'Al3 Ca O7 Y'
_chemical_name_systematic 'Ca Y Al3 O7'
_space_group_IT_number 113
_symmetry_space_group_name_Hall 'P -4 2ab'
_symmetry_space_group_name_H-M 'P -4 21 m'
_cell_angle_alpha 90
_cell_angle_beta 90
_cell_angle_gamma 90
_cell_formula_units_Z 2
_cell_length_a 7.676
_cell_length_b 7.676
_cell_length_c 5.04
_cell_volume 296.962
_citation_journal_id_ASTM ZNOKAQ
_cod_data_source_file Kuzmicheva_ZNOKAQ_1995_1495.cif
_cod_data_source_block Al3Ca1O7Y1
_cod_original_cell_volume 296.9617
_cod_original_formula_sum 'Al3 Ca1 O7 Y1'
_cod_database_code 1537167

loop_
_symmetry_equiv_pos_as_xyz
x,y,z
y,-x,-z
-x,-y,z
-y,x,-z
x+1/2,-y+1/2,-z
-y+1/2,-x+1/2,z
-x+1/2,y+1/2,-z
y+1/2,x+1/2,z

loop_
_atom_site_label
_atom_site_type_symbol
_atom_site_fract_x
_atom_site_fract_y
_atom_site_fract_z
_atom_site_occupancy
_atom_site_U_iso_or_equiv
Y1 Y+3 0.33968 0.16032 0.5127 0.5 0.0
O1 O-2 0.5 0 0.19 1 0.0
Al2 Al+3 0.1437 0.3563 0.9574 1 0.0
Ca1 Ca+2 0.33968 0.16032 0.5127 0.5 0.0
O3 O-2 0.0916 0.1603 0.7997 1 0.0
Al1 Al+3 0 0 0 1 0.0
O2 O-2 0.1407 0.3593 0.2995 1 0.0
